data_7152563
loop_
_publ_author_name
'Nakamura, Mitsunori'
'Tahara, Hiroyuki'
'Takahashi, Kohtaro'
'Nagata, Toshi'
'Uoyama, Hiroki'
'Kuzuhara, Daiki'
'Mori, Shigeki'
'Okujima, Tetsuo'
'Yamada, Hiroko'
'Uno, Hidemitsu'

_publ_section_title
;
 \p-Fused bis-BODIPY as a candidate for NIR dyes.
;
_journal_issue 34
_journal_name_full 'Organic &amp; biomolecular chemistry'
_journal_page_first 6840
_journal_page_last 6849
_journal_paper_doi 10.1039/c2ob25930c
_journal_volume 10
_journal_year 2012
_chemical_formula_moiety 'C39 H44 B2 F4 N4'
_chemical_formula_sum 'C39 H44 B2 F4 N4'
_chemical_formula_weight 666.42
_space_group_IT_number 14
_symmetry_cell_setting monoclinic
_symmetry_Int_Tables_number 14
_symmetry_space_group_name_Hall '-P 2ybc'
_symmetry_space_group_name_H-M 'P 1 21/c 1'
_atom_sites_solution_hydrogens geom
_atom_sites_solution_primary direct
_atom_sites_solution_secondary difmap
_cell_angle_alpha 90.0000
_cell_angle_beta 102.6061(14)
_cell_angle_gamma 90.0000
_cell_formula_units_Z 4
_cell_length_a 11.0884(3)
_cell_length_b 23.5088(9)
_cell_length_c 13.9282(5)
_cell_measurement_reflns_used 8277
_cell_measurement_temperature 100
_cell_measurement_theta_max 68.22
_cell_measurement_theta_min 3.25
_cell_volume 3543.2(2)
_diffrn_ambient_temperature 100
_diffrn_detector_area_resol_mean 10.000
_diffrn_measured_fraction_theta_full 0.998
_diffrn_measured_fraction_theta_max 0.998
_diffrn_measurement_device_type 'Rigaku R-AXIS RAPID'
_diffrn_measurement_method \w
_diffrn_radiation_monochromator graphite
_diffrn_radiation_source 'VariMax Rotating Anode, 40 kV x 30 mA'
_diffrn_radiation_type 'Cu K\a'
_diffrn_radiation_wavelength 1.54187
_diffrn_reflns_av_R_equivalents 0.0572
_diffrn_reflns_av_sigmaI/netI 0.0378
_diffrn_reflns_limit_h_max 13
_diffrn_reflns_limit_h_min -12
_diffrn_reflns_limit_k_max 28
_diffrn_reflns_limit_k_min -28
_diffrn_reflns_limit_l_max 16
_diffrn_reflns_limit_l_min -16
_diffrn_reflns_number 40679
_diffrn_reflns_theta_full 68.22
_diffrn_reflns_theta_max 68.22
_exptl_absorpt_coefficient_mu 0.712
_exptl_absorpt_correction_T_max 0.938
_exptl_absorpt_correction_T_min 0.687
_exptl_absorpt_correction_type multi-scan
_exptl_absorpt_process_details 'ABSCOR (Rigaku, 1995)'
_exptl_crystal_colour violet
_exptl_crystal_density_diffrn 1.249
_exptl_crystal_density_method 'not measured'
_exptl_crystal_description block
_exptl_crystal_F_000 1408.00
_exptl_crystal_size_max 0.210
_exptl_crystal_size_mid 0.180
_exptl_crystal_size_min 0.090
_refine_diff_density_max 0.285
_refine_diff_density_min -0.367
_refine_diff_density_rms 0.046
_refine_ls_extinction_method none
_refine_ls_goodness_of_fit_ref 1.059
_refine_ls_hydrogen_treatment constr
_refine_ls_number_parameters 613
_refine_ls_number_reflns 6470
_refine_ls_number_restraints 527
_refine_ls_restrained_S_all 1.045
_refine_ls_R_factor_all 0.1076
_refine_ls_R_factor_gt 0.0785
_refine_ls_shift/su_max 0.000
_refine_ls_shift/su_mean 0.000
_refine_ls_structure_factor_coef Fsqd
_refine_ls_weighting_details 'calc w=1/[\s^2^(Fo^2^)+(0.0907P)^2^+1.9357P] where P=(Fo^2^+2Fc^2^)/3'
_refine_ls_weighting_scheme calc
_refine_ls_wR_factor_gt 0.1978
_refine_ls_wR_factor_ref 0.2203
_reflns_number_gt 4116
_reflns_number_total 6472
_reflns_threshold_expression F^2^>2.0\s(F^2^)
_cod_data_source_file c2ob25930c.txt
_cod_data_source_block 201000906
_cod_database_code 7152563

loop_
_symmetry_equiv_pos_as_xyz
'x, y, z'
'-x, y+1/2, -z+1/2'
'-x, -y, -z'
'x, -y-1/2, z-1/2'

loop_
_atom_site_label
_atom_site_type_symbol
_atom_site_fract_x
_atom_site_fract_y
_atom_site_fract_z
_atom_site_U_iso_or_equiv
_atom_site_adp_type
_atom_site_occupancy
_atom_site_symmetry_multiplicity
_atom_site_calc_flag
_atom_site_refinement_flags
_atom_site_disorder_assembly
_atom_site_disorder_group
F1 F 0.76150(16) 0.55424(8) 0.50995(15) 0.0861(6) Uani 1 1 d . A .
F2 F 0.88836(15) 0.50160(8) 0.62435(18) 0.1024(7) Uani 1 1 d . A .
F3 F 0.38433(19) 0.14094(10) 0.22859(17) 0.1034(7) Uani 1 1 d . B .
F5 F 0.2697(3) 0.20927(10) 0.13748(14) 0.1195(9) Uani 1 1 d . B .
N1 N 0.6937(2) 0.53232(12) 0.65873(18) 0.0692(7) Uani 1 1 d . A .
N2 N 0.7022(2) 0.45724(12) 0.53238(19) 0.0702(7) Uani 1 1 d . A .
N3 N 0.3935(2) 0.23617(13) 0.29511(19) 0.0779(8) Uani 1 1 d . B .
N4 N 0.2052(2) 0.17600(11) 0.28186(17) 0.0632(6) Uani 1 1 d . B .
C1 C 0.5401(3) 0.53922(18) 0.7435(2) 0.0883(11) Uani 1 1 d D . .
C2 C 0.6276(4) 0.58168(18) 0.7764(2) 0.0903(11) Uani 1 1 d D A .
C3 C 0.7199(3) 0.57682(16) 0.7228(2) 0.0786(10) Uani 1 1 d D . .
C4 C 0.7383(3) 0.42564(17) 0.4636(3) 0.0845(10) Uani 1 1 d . . .
C5 C 0.6504(3) 0.38085(16) 0.4331(3) 0.0783(9) Uani 1 1 d . . .
C6 C 0.6420(3) 0.33904(19) 0.3611(3) 0.1021(13) Uani 1 1 d . . .
H6 H 0.7025 0.3354 0.3225 0.123 Uiso 1 1 calc R . .
C7 C 0.5402(3) 0.30284(17) 0.3485(3) 0.0852(10) Uani 1 1 d . . .
C8 C 0.4999(4) 0.25732(19) 0.2805(3) 0.1006(13) Uani 1 1 d . . .
C9 C 0.1170(3) 0.13487(15) 0.2562(2) 0.0712(8) Uani 1 1 d D B .
C10 C 0.0315(3) 0.13867(18) 0.3158(3) 0.0958(12) Uani 1 1 d D . .
C11 C 0.0686(3) 0.18415(19) 0.3806(3) 0.0980(12) Uani 1 1 d D B .
C12 C 0.1763(2) 0.20715(15) 0.3581(2) 0.0671(8) Uani 1 1 d D . .
C13 C 0.2531(2) 0.25125(15) 0.4026(2) 0.0657(8) Uani 1 1 d . B .
H13 H 0.2315 0.2717 0.4552 0.079 Uiso 1 1 calc R . .
C14 C 0.3582(2) 0.26572(14) 0.37263(19) 0.0634(8) Uani 1 1 d . . .
C15 C 0.4492(2) 0.30856(14) 0.4064(2) 0.0636(8) Uani 1 1 d . B .
C16 C 0.4565(2) 0.35082(14) 0.47720(19) 0.0609(8) Uani 1 1 d . . .
H16 H 0.3957 0.3546 0.5154 0.073 Uiso 1 1 calc R B .
C17 C 0.5572(2) 0.38722(14) 0.4893(2) 0.0616(7) Uani 1 1 d . B .
C18 C 0.5911(2) 0.43554(14) 0.5510(2) 0.0627(8) Uani 1 1 d . . .
C19 C 0.5341(3) 0.46091(14) 0.6174(2) 0.0656(8) Uani 1 1 d . A .
H19 H 0.4585 0.4454 0.6272 0.079 Uiso 1 1 calc R . .
C20 C 0.5824(3) 0.50843(15) 0.6711(2) 0.0702(9) Uani 1 1 d D A .
C21 C 0.4067(11) 0.5385(5) 0.7656(9) 0.081(3) Uani 0.524(18) 1 d PDU A 1
H21A H 0.3859 0.5767 0.7870 0.097 Uiso 0.524(18) 1 calc PR A 1
H21B H 0.3452 0.5283 0.7052 0.097 Uiso 0.524(18) 1 calc PR A 1
C22 C 0.4029(16) 0.4955(5) 0.8454(7) 0.099(4) Uani 0.524(18) 1 d PDU A 1
H22A H 0.4194 0.4575 0.8226 0.148 Uiso 0.524(18) 1 calc PR A 1
H22B H 0.3210 0.4960 0.8613 0.148 Uiso 0.524(18) 1 calc PR A 1
H22C H 0.4657 0.5051 0.9044 0.148 Uiso 0.524(18) 1 calc PR A 1
C21A C 0.4378(10) 0.5146(6) 0.7852(7) 0.069(3) Uani 0.476(18) 1 d PDU A 2
H21C H 0.3746 0.4997 0.7294 0.082 Uiso 0.476(18) 1 calc PR A 2
H21D H 0.3991 0.5464 0.8142 0.082 Uiso 0.476(18) 1 calc PR A 2
C22A C 0.4660(9) 0.4684(6) 0.8613(6) 0.084(3) Uani 0.476(18) 1 d PDU A 2
H22D H 0.4519 0.4313 0.8290 0.125 Uiso 0.476(18) 1 calc PR A 2
H22E H 0.4120 0.4726 0.9079 0.125 Uiso 0.476(18) 1 calc PR A 2
H22F H 0.5525 0.4714 0.8966 0.125 Uiso 0.476(18) 1 calc PR A 2
C23 C 0.5990(16) 0.6299(6) 0.8452(10) 0.092(5) Uani 0.386(19) 1 d PDU A 1
H23A H 0.6342 0.6661 0.8276 0.110 Uiso 0.386(19) 1 calc PR A 1
H23B H 0.5084 0.6347 0.8348 0.110 Uiso 0.386(19) 1 calc PR A 1
C24 C 0.6522(18) 0.6169(5) 0.9533(7) 0.087(5) Uani 0.386(19) 1 d PDU A 1
H24A H 0.6209 0.5801 0.9702 0.130 Uiso 0.386(19) 1 calc PR A 1
H24B H 0.6273 0.6467 0.9942 0.130 Uiso 0.386(19) 1 calc PR A 1
H24C H 0.7425 0.6156 0.9651 0.130 Uiso 0.386(19) 1 calc PR A 1
C23A C 0.6471(11) 0.6204(5) 0.8645(7) 0.105(3) Uani 0.614(19) 1 d PDU A 2
H23C H 0.5657 0.6306 0.8779 0.125 Uiso 0.614(19) 1 calc PR A 2
H23D H 0.6870 0.6559 0.8492 0.125 Uiso 0.614(19) 1 calc PR A 2
C24A C 0.7271(11) 0.5935(6) 0.9572(5) 0.113(3) Uani 0.614(19) 1 d PDU A 2
H24D H 0.6868 0.5589 0.9740 0.170 Uiso 0.614(19) 1 calc PR A 2
H24E H 0.7371 0.6206 1.0119 0.170 Uiso 0.614(19) 1 calc PR A 2
H24F H 0.8083 0.5838 0.9449 0.170 Uiso 0.614(19) 1 calc PR A 2
C25 C 0.8326(3) 0.61256(17) 0.7291(3) 0.0932(12) Uani 1 1 d . A .
H25A H 0.9059 0.5907 0.7605 0.140 Uiso 1 1 calc R . .
H25B H 0.8264 0.6467 0.7681 0.140 Uiso 1 1 calc R . .
H25C H 0.8397 0.6238 0.6627 0.140 Uiso 1 1 calc R . .
C26 C 0.8536(3) 0.43685(19) 0.4266(4) 0.1131(15) Uani 1 1 d . . .
H26A H 0.8668 0.4780 0.4236 0.170 Uiso 1 1 calc R . .
H26B H 0.8447 0.4205 0.3607 0.170 Uiso 1 1 calc R . .
H26C H 0.9245 0.4194 0.4713 0.170 Uiso 1 1 calc R . .
C27 C 0.5597(5) 0.2354(2) 0.2010(4) 0.159(3) Uani 1 1 d . . .
H27A H 0.5753 0.1946 0.2103 0.238 Uiso 0.69(8) 1 calc PR . .
H27B H 0.6381 0.2554 0.2042 0.238 Uiso 0.69(8) 1 calc PR . .
H27C H 0.5047 0.2421 0.1367 0.238 Uiso 0.69(8) 1 calc PR . .
H27D H 0.5701 0.2668 0.1571 0.238 Uiso 0.31(8) 1 calc PR . .
H27E H 0.5073 0.2060 0.1633 0.238 Uiso 0.31(8) 1 calc PR . .
H27F H 0.6407 0.2193 0.2307 0.238 Uiso 0.31(8) 1 calc PR . .
C28 C 0.1193(3) 0.09362(15) 0.1753(3) 0.0847(10) Uani 1 1 d . . .
H28A H 0.1264 0.1144 0.1158 0.127 Uiso 1 1 calc R B .
H28B H 0.0429 0.0713 0.1621 0.127 Uiso 1 1 calc R . .
H28C H 0.1903 0.0681 0.1949 0.127 Uiso 1 1 calc R . .
C29 C -0.0835(12) 0.1001(6) 0.2952(10) 0.117(4) Uani 0.519(9) 1 d PDU B 1
H29A H -0.1073 0.0920 0.2237 0.140 Uiso 0.519(9) 1 calc PR B 1
H29B H -0.1531 0.1204 0.3140 0.140 Uiso 0.519(9) 1 calc PR B 1
C30 C -0.0605(9) 0.0417(5) 0.3536(6) 0.145(5) Uani 0.519(9) 1 d PDU B 1
H30A H 0.0053 0.0205 0.3326 0.217 Uiso 0.519(9) 1 calc PR B 1
H30B H -0.1367 0.0191 0.3399 0.217 Uiso 0.519(9) 1 calc PR B 1
H30C H -0.0361 0.0494 0.4243 0.217 Uiso 0.519(9) 1 calc PR B 1
C29A C -0.0700(13) 0.1011(7) 0.3350(13) 0.139(7) Uani 0.481(9) 1 d PDU B 2
H29C H -0.0758 0.1033 0.4048 0.167 Uiso 0.481(9) 1 calc PR B 2
H29D H -0.0557 0.0610 0.3187 0.167 Uiso 0.481(9) 1 calc PR B 2
C30A C -0.1874(9) 0.1242(6) 0.2675(9) 0.193(7) Uani 0.481(9) 1 d PDU B 2
H30D H -0.2202 0.1556 0.3005 0.289 Uiso 0.481(9) 1 calc PR B 2
H30E H -0.2492 0.0939 0.2526 0.289 Uiso 0.481(9) 1 calc PR B 2
H30F H -0.1679 0.1381 0.2062 0.289 Uiso 0.481(9) 1 calc PR B 2
C31 C 0.0225(7) 0.1984(4) 0.4771(7) 0.088(2) Uani 0.610(14) 1 d PDU B 1
H31A H -0.0237 0.1660 0.4966 0.106 Uiso 0.610(14) 1 calc PR B 1
H31B H 0.0931 0.2074 0.5319 0.106 Uiso 0.610(14) 1 calc PR B 1
C32 C -0.0617(7) 0.2502(4) 0.4506(10) 0.109(4) Uani 0.610(14) 1 d PDU B 1
H32A H -0.0132 0.2824 0.4353 0.164 Uiso 0.610(14) 1 calc PR B 1
H32B H -0.0985 0.2599 0.5063 0.164 Uiso 0.610(14) 1 calc PR B 1
H32C H -0.1274 0.2413 0.3931 0.164 Uiso 0.610(14) 1 calc PR B 1
C31A C -0.0112(8) 0.2205(5) 0.4296(8) 0.059(3) Uani 0.390(14) 1 d PDU B 2
H31C H 0.0400 0.2310 0.4946 0.071 Uiso 0.390(14) 1 calc PR B 2
H31D H -0.0777 0.1955 0.4425 0.071 Uiso 0.390(14) 1 calc PR B 2
C32A C -0.0743(9) 0.2754(5) 0.3846(11) 0.079(4) Uani 0.390(14) 1 d PDU B 2
H32D H -0.0117 0.3020 0.3717 0.118 Uiso 0.390(14) 1 calc PR B 2
H32E H -0.1188 0.2928 0.4307 0.118 Uiso 0.390(14) 1 calc PR B 2
H32F H -0.1327 0.2665 0.3228 0.118 Uiso 0.390(14) 1 calc PR B 2
C33 C 0.8105(6) 0.2225(4) 0.6053(6) 0.111(3) Uani 0.537(3) 1 d PDU C 1
C34 C 0.7109(5) 0.2154(4) 0.5281(5) 0.099(2) Uani 0.537(3) 1 d PDU C 1
H34 H 0.6696 0.2485 0.4984 0.118 Uiso 0.537(3) 1 calc PR C 1
C35 C 0.6668(7) 0.1623(5) 0.4906(7) 0.100(3) Uani 0.537(3) 1 d PDU C 1
H35 H 0.5959 0.1595 0.4383 0.120 Uiso 0.537(3) 1 calc PR C 1
C36 C 0.7285(10) 0.1144(6) 0.5311(9) 0.114(4) Uani 0.537(3) 1 d PDU C 1
H36 H 0.7038 0.0780 0.5043 0.136 Uiso 0.537(3) 1 calc PR C 1
C37 C 0.8261(12) 0.1194(6) 0.6107(9) 0.115(4) Uani 0.537(3) 1 d PDU C 1
H37 H 0.8662 0.0862 0.6410 0.138 Uiso 0.537(3) 1 calc PR C 1
C38 C 0.8668(7) 0.1733(5) 0.6475(6) 0.119(3) Uani 0.537(3) 1 d PDU C 1
H38 H 0.9344 0.1761 0.7026 0.143 Uiso 0.537(3) 1 calc PR C 1
C39 C 0.8613(8) 0.2791(5) 0.6419(7) 0.157(4) Uani 0.537(3) 1 d PDU C 1
H39A H 0.9375 0.2864 0.6191 0.235 Uiso 0.537(3) 1 calc PR C 1
H39B H 0.8793 0.2794 0.7139 0.235 Uiso 0.537(3) 1 calc PR C 1
H39C H 0.8006 0.3088 0.6166 0.235 Uiso 0.537(3) 1 calc PR C 1
C33A C 0.6876(14) 0.1108(7) 0.5079(13) 0.066(4) Uani 0.247(5) 1 d PDU D 2
C34A C 0.7581(11) 0.1388(6) 0.5889(10) 0.057(3) Uani 0.247(5) 1 d PDU D 2
H34A H 0.7426 0.1778 0.5989 0.068 Uiso 0.247(5) 1 calc PR D 2
C35A C 0.8496(14) 0.1112(7) 0.6547(12) 0.059(4) Uani 0.247(5) 1 d PDU D 2
H35A H 0.8959 0.1317 0.7093 0.071 Uiso 0.247(5) 1 calc PR D 2
C36A C 0.8762(10) 0.0540(5) 0.6435(9) 0.063(3) Uani 0.247(5) 1 d PDU D 2
H36A H 0.9395 0.0348 0.6891 0.076 Uiso 0.247(5) 1 calc PR D 2
C37A C 0.8057(10) 0.0263(5) 0.5624(8) 0.067(3) Uani 0.247(5) 1 d PDU D 2
H37A H 0.8227 -0.0125 0.5515 0.080 Uiso 0.247(5) 1 calc PR D 2
C38A C 0.7122(12) 0.0531(7) 0.4973(10) 0.061(3) Uani 0.247(5) 1 d PDU D 2
H38A H 0.6636 0.0322 0.4444 0.074 Uiso 0.247(5) 1 calc PR D 2
C39A C 0.5855(12) 0.1402(7) 0.4389(10) 0.078(4) Uani 0.247(5) 1 d PDU D 2
H39D H 0.5715 0.1217 0.3743 0.117 Uiso 0.247(5) 1 calc PR D 2
H39E H 0.6077 0.1801 0.4326 0.117 Uiso 0.247(5) 1 calc PR D 2
H39F H 0.5099 0.1380 0.4644 0.117 Uiso 0.247(5) 1 calc PR D 2
C33B C 0.8162(13) 0.0716(6) 0.5909(10) 0.063(4) Uiso 0.216(6) 1 d PDU E 3
C34B C 0.7243(18) 0.0707(9) 0.5052(14) 0.085(9) Uiso 0.216(6) 1 d PDU E 3
H34B H 0.7064 0.0360 0.4700 0.102 Uiso 0.216(6) 1 calc PR E 3
C35B C 0.658(2) 0.1197(8) 0.4696(14) 0.082(7) Uiso 0.216(6) 1 d PDU E 3
H35B H 0.5944 0.1185 0.4114 0.098 Uiso 0.216(6) 1 calc PR E 3
C36B C 0.6870(18) 0.1716(7) 0.5228(12) 0.061(5) Uiso 0.216(6) 1 d PDU E 3
H36B H 0.6445 0.2056 0.4992 0.073 Uiso 0.216(6) 1 calc PR E 3
C37B C 0.7778(16) 0.1723(8) 0.6092(12) 0.076(5) Uiso 0.216(6) 1 d PDU E 3
H37B H 0.7955 0.2066 0.6458 0.091 Uiso 0.216(6) 1 calc PR E 3
C38B C 0.842(3) 0.1231(8) 0.642(2) 0.073(9) Uiso 0.216(6) 1 d PDU E 3
H38B H 0.9056 0.1243 0.7000 0.087 Uiso 0.216(6) 1 calc PR E 3
C39B C 0.8821(18) 0.0164(7) 0.6237(14) 0.096(6) Uiso 0.216(6) 1 d PDU E 3
H39G H 0.9570 0.0138 0.5974 0.144 Uiso 0.216(6) 1 calc PR E 3
H39H H 0.8274 -0.0157 0.5992 0.144 Uiso 0.216(6) 1 calc PR E 3
H39I H 0.9045 0.0151 0.6957 0.144 Uiso 0.216(6) 1 calc PR E 3
B1 B 0.7659(3) 0.51276(18) 0.5826(3) 0.0747(11) Uani 1 1 d . . .
B2 B 0.3128(4) 0.1880(2) 0.2320(3) 0.0789(11) Uani 1 1 d . . .

loop_
_atom_site_aniso_label
_atom_site_aniso_U_11
_atom_site_aniso_U_22
_atom_site_aniso_U_33
_atom_site_aniso_U_23
_atom_site_aniso_U_13
_atom_site_aniso_U_12
F1 0.0682(11) 0.0975(14) 0.1044(15) 0.0134(11) 0.0443(10) 0.0071(9)
F2 0.0393(9) 0.0884(13) 0.168(2) -0.0009(13) -0.0014(11) 0.0037(8)
F3 0.0848(13) 0.1152(17) 0.1301(18) -0.0236(14) 0.0670(13) -0.0152(12)
F5 0.186(3) 0.1254(18) 0.0509(11) 0.0010(11) 0.0346(13) -0.0528(17)
N1 0.0453(13) 0.0939(19) 0.0630(15) 0.0157(14) -0.0004(11) -0.0022(12)
N2 0.0395(12) 0.0948(19) 0.0776(17) 0.0089(14) 0.0152(11) -0.0008(12)
N3 0.0677(16) 0.113(2) 0.0630(16) -0.0024(15) 0.0351(13) -0.0113(15)
N4 0.0492(13) 0.0903(18) 0.0505(13) 0.0074(12) 0.0117(10) 0.0052(12)
C1 0.092(2) 0.130(3) 0.0461(17) -0.0061(19) 0.0229(17) -0.033(2)
C2 0.098(3) 0.125(3) 0.0472(18) -0.0042(19) 0.0132(17) -0.029(2)
C3 0.0627(19) 0.102(3) 0.0602(19) 0.0111(18) -0.0110(15) -0.0121(17)
C4 0.0506(17) 0.105(3) 0.106(3) -0.005(2) 0.0362(18) -0.0003(17)
C5 0.0480(16) 0.107(3) 0.088(2) -0.006(2) 0.0315(16) -0.0076(16)
C6 0.078(2) 0.128(3) 0.121(3) -0.027(3) 0.065(2) -0.025(2)
C7 0.067(2) 0.116(3) 0.085(2) -0.015(2) 0.0434(18) -0.0182(19)
C8 0.098(3) 0.125(3) 0.100(3) -0.022(2) 0.070(2) -0.030(2)
C9 0.0457(15) 0.089(2) 0.079(2) 0.0051(17) 0.0121(14) 0.0070(15)
C10 0.0526(18) 0.108(3) 0.136(3) -0.029(3) 0.040(2) -0.0072(18)
C11 0.0504(18) 0.133(3) 0.121(3) -0.023(3) 0.0416(19) -0.0058(19)
C12 0.0402(14) 0.099(2) 0.0623(18) 0.0083(16) 0.0113(12) 0.0053(14)
C13 0.0414(14) 0.105(2) 0.0511(16) 0.0075(15) 0.0120(12) 0.0059(14)
C14 0.0475(15) 0.101(2) 0.0439(15) 0.0081(14) 0.0143(12) 0.0017(14)
C15 0.0442(14) 0.102(2) 0.0479(15) 0.0066(15) 0.0168(12) -0.0012(14)
C16 0.0391(13) 0.100(2) 0.0446(15) 0.0080(15) 0.0106(11) 0.0022(13)
C17 0.0415(14) 0.093(2) 0.0502(15) 0.0109(15) 0.0097(11) 0.0017(13)
C18 0.0397(13) 0.094(2) 0.0536(16) 0.0150(15) 0.0083(12) 0.0008(13)
C19 0.0498(15) 0.101(2) 0.0456(15) 0.0127(15) 0.0088(12) -0.0037(15)
C20 0.0529(16) 0.106(3) 0.0490(16) 0.0135(16) 0.0059(13) -0.0100(16)
C21 0.136(8) 0.053(5) 0.066(5) 0.000(4) 0.049(5) -0.002(5)
C22 0.155(11) 0.089(6) 0.058(5) -0.004(4) 0.034(6) 0.000(7)
C21A 0.084(5) 0.082(8) 0.052(5) 0.008(5) 0.041(4) -0.003(5)
C22A 0.070(5) 0.114(8) 0.074(5) 0.031(5) 0.031(4) 0.015(5)
C23 0.097(11) 0.134(10) 0.035(5) -0.013(6) -0.007(6) -0.067(8)
C24 0.101(11) 0.079(7) 0.068(6) 0.005(5) -0.007(6) -0.002(6)
C23A 0.079(6) 0.188(8) 0.040(5) -0.014(4) -0.001(4) -0.021(6)
C24A 0.113(7) 0.157(8) 0.058(4) -0.012(4) -0.007(4) 0.015(6)
C25 0.0595(19) 0.103(3) 0.102(3) 0.010(2) -0.0148(18) -0.0070(18)
C26 0.066(2) 0.128(3) 0.165(4) -0.030(3) 0.068(3) -0.022(2)
C27 0.176(5) 0.162(5) 0.191(5) -0.078(4) 0.155(5) -0.080(4)
C28 0.073(2) 0.088(2) 0.095(3) -0.003(2) 0.0240(19) 0.0035(18)
C29 0.067(6) 0.172(9) 0.129(8) -0.093(6) 0.058(6) -0.041(6)
C30 0.140(8) 0.214(11) 0.092(6) -0.048(6) 0.051(5) -0.116(8)
C29A 0.077(7) 0.152(11) 0.213(17) -0.082(11) 0.085(8) -0.031(6)
C30A 0.064(6) 0.301(17) 0.217(13) -0.170(12) 0.037(6) -0.033(7)
C31 0.063(4) 0.097(5) 0.117(6) 0.039(4) 0.046(4) 0.021(3)
C32 0.071(4) 0.087(6) 0.161(10) 0.010(6) 0.005(5) 0.006(4)
C31A 0.045(5) 0.068(7) 0.069(6) -0.003(5) 0.026(4) 0.003(4)
C32A 0.071(6) 0.073(7) 0.107(9) 0.004(6) 0.051(5) 0.015(4)
C33 0.052(4) 0.199(8) 0.090(5) -0.061(5) 0.036(3) -0.015(4)
C34 0.052(3) 0.181(7) 0.070(4) -0.037(4) 0.031(3) -0.022(4)
C35 0.054(4) 0.180(9) 0.065(5) -0.015(5) 0.011(4) -0.039(5)
C36 0.082(8) 0.185(9) 0.076(6) -0.012(7) 0.020(5) -0.032(6)
C37 0.067(6) 0.199(9) 0.080(8) -0.009(7) 0.022(5) -0.012(6)
C38 0.056(4) 0.228(9) 0.077(5) -0.037(5) 0.021(3) -0.014(5)
C39 0.099(6) 0.241(9) 0.143(8) -0.124(8) 0.054(6) -0.048(6)
C33A 0.048(10) 0.093(9) 0.064(10) 0.018(7) 0.029(6) 0.012(7)
C34A 0.044(7) 0.076(8) 0.059(8) 0.017(6) 0.027(6) 0.004(5)
C35A 0.041(7) 0.089(8) 0.055(8) 0.016(7) 0.030(6) 0.006(6)
C36A 0.039(5) 0.075(7) 0.073(7) 0.012(6) 0.007(5) 0.001(5)
C37A 0.048(6) 0.079(8) 0.070(7) 0.009(5) 0.006(5) -0.002(5)
C38A 0.039(6) 0.087(8) 0.059(7) 0.003(6) 0.012(4) 0.000(6)
C39A 0.057(7) 0.103(10) 0.074(8) 0.007(7) 0.012(6) 0.019(7)
B1 0.0380(16) 0.093(3) 0.093(3) 0.020(2) 0.0141(17) 0.0063(16)
B2 0.080(3) 0.105(3) 0.057(2) 0.003(2) 0.0261(19) -0.015(2)

loop_
_atom_type_symbol
_atom_type_description
_atom_type_scat_dispersion_real
_atom_type_scat_dispersion_imag
_atom_type_scat_source
C C 0.0181 0.0091 'International Tables Vol C Tables 4.2.6.8 and 6.1.1.4'
H H 0.0000 0.0000 'International Tables Vol C Tables 4.2.6.8 and 6.1.1.4'
B B 0.0090 0.0039 'International Tables Vol C Tables 4.2.6.8 and 6.1.1.4'
F F 0.0727 0.0534 'International Tables Vol C Tables 4.2.6.8 and 6.1.1.4'
N N 0.0311 0.0180 'International Tables Vol C Tables 4.2.6.8 and 6.1.1.4'

loop_
_geom_angle_atom_site_label_1
_geom_angle_atom_site_label_2
_geom_angle_atom_site_label_3
_geom_angle
C3 N1 C20 107.1(3)
C3 N1 B1 127.9(3)
C20 N1 B1 124.9(3)
C4 N2 C18 109.9(3)
C4 N2 B1 127.0(3)
C18 N2 B1 123.0(3)
C8 N3 C14 109.6(3)
C8 N3 B2 126.3(3)
C14 N3 B2 124.0(3)
C9 N4 C12 107.6(2)
C9 N4 B2 126.6(3)
C12 N4 B2 125.7(3)
C2 C1 C20 106.7(3)
C2 C1 C21A 132.7(5)
C20 C1 C21A 118.7(6)
C2 C1 C21 124.0(5)
C20 C1 C21 127.6(5)
C3 C2 C1 107.7(3)
C3 C2 C23A 119.6(6)
C1 C2 C23A 131.6(6)
C3 C2 C23 131.2(7)
C1 C2 C23 120.0(7)
N1 C3 C2 109.6(3)
N1 C3 C25 121.8(3)
C2 C3 C25 128.6(4)
N2 C4 C5 109.2(3)
N2 C4 C26 123.8(3)
C5 C4 C26 127.0(3)
C6 C5 C17 121.6(3)
C6 C5 C4 131.7(3)
C17 C5 C4 106.6(3)
C5 C6 C7 116.5(3)
C5 C6 H6 121.8
C7 C6 H6 121.8
C6 C7 C15 121.6(3)
C6 C7 C8 131.7(3)
C15 C7 C8 106.7(3)
N3 C8 C7 109.5(3)
N3 C8 C27 122.1(4)
C7 C8 C27 128.3(3)
N4 C9 C10 109.9(3)
N4 C9 C28 121.9(3)
C10 C9 C28 128.2(3)
C9 C10 C11 106.9(3)
C9 C10 C29A 134.7(8)
C11 C10 C29A 117.4(8)
C9 C10 C29 119.7(6)
C11 C10 C29 133.1(6)
C10 C11 C12 107.0(3)
C10 C11 C31A 127.5(4)
C12 C11 C31A 119.8(5)
C10 C11 C31 127.4(4)
C12 C11 C31 123.9(4)
N4 C12 C13 120.8(3)
N4 C12 C11 108.5(3)
C13 C12 C11 130.6(3)
C14 C13 C12 121.9(3)
C14 C13 H13 119.1
C12 C13 H13 119.1
C13 C14 N3 120.7(3)
C13 C14 C15 131.6(3)
N3 C14 C15 107.8(2)
C16 C15 C7 121.9(3)
C16 C15 C14 131.7(2)
C7 C15 C14 106.4(3)
C17 C16 C15 116.6(3)
C17 C16 H16 121.7
C15 C16 H16 121.7
C16 C17 C18 131.6(3)
C16 C17 C5 121.7(3)
C18 C17 C5 106.6(3)
C19 C18 N2 121.3(3)
C19 C18 C17 131.1(3)
N2 C18 C17 107.7(3)
C18 C19 C20 122.4(3)
C18 C19 H19 118.8
C20 C19 H19 118.8
C19 C20 N1 120.3(3)
C19 C20 C1 130.8(3)
N1 C20 C1 108.9(3)
C22 C21 C1 109.3(7)
C22 C21 H21A 109.8
C1 C21 H21A 109.8
C22 C21 H21B 109.8
C1 C21 H21B 109.8
H21A C21 H21B 108.3
C21 C22 H22A 109.5
C21 C22 H22B 109.5
H22A C22 H22B 109.5
C21 C22 H22C 109.5
H22A C22 H22C 109.5
H22B C22 H22C 109.5
C1 C21A C22A 119.6(8)
C1 C21A H21C 107.4
C22A C21A H21C 107.4
C1 C21A H21D 107.4
C22A C21A H21D 107.4
H21C C21A H21D 107.0
C21A C22A H22D 109.5
C21A C22A H22E 109.5
H22D C22A H22E 109.5
C21A C22A H22F 109.5
H22D C22A H22F 109.5
H22E C22A H22F 109.5
C24 C23 C2 112.0(10)
C24 C23 H23A 109.2
C2 C23 H23A 109.2
C24 C23 H23B 109.2
C2 C23 H23B 109.2
H23A C23 H23B 107.9
C23 C24 H24A 109.5
C23 C24 H24B 109.5
H24A C24 H24B 109.5
C23 C24 H24C 109.5
H24A C24 H24C 109.5
H24B C24 H24C 109.5
C2 C23A C24A 113.0(8)
C2 C23A H23C 109.0
C24A C23A H23C 109.0
C2 C23A H23D 109.0
C24A C23A H23D 109.0
H23C C23A H23D 107.8
C23A C24A H24D 109.5
C23A C24A H24E 109.5
H24D C24A H24E 109.5
C23A C24A H24F 109.5
H24D C24A H24F 109.5
H24E C24A H24F 109.5
C3 C25 H25A 109.5
C3 C25 H25B 109.5
H25A C25 H25B 109.5
C3 C25 H25C 109.5
H25A C25 H25C 109.5
H25B C25 H25C 109.5
C4 C26 H26A 109.5
C4 C26 H26B 109.5
H26A C26 H26B 109.5
C4 C26 H26C 109.5
H26A C26 H26C 109.5
H26B C26 H26C 109.5
C8 C27 H27A 109.5
C8 C27 H27B 109.5
H27A C27 H27B 109.5
C8 C27 H27C 109.5
H27A C27 H27C 109.5
H27B C27 H27C 109.5
C8 C27 H27D 109.5
H27A C27 H27D 141.1
H27B C27 H27D 56.3
H27C C27 H27D 56.3
C8 C27 H27E 109.5
H27A C27 H27E 56.3
H27B C27 H27E 141.1
H27C C27 H27E 56.3
H27D C27 H27E 109.5
C8 C27 H27F 109.5
H27A C27 H27F 56.3
H27B C27 H27F 56.3
H27C C27 H27F 141.1
H27D C27 H27F 109.5
H27E C27 H27F 109.5
C9 C28 H28A 109.5
C9 C28 H28B 109.5
H28A C28 H28B 109.5
C9 C28 H28C 109.5
H28A C28 H28C 109.5
H28B C28 H28C 109.5
C10 C29 C30 112.3(9)
C10 C29 H29A 109.1
C30 C29 H29A 109.1
C10 C29 H29B 109.1
C30 C29 H29B 109.1
H29A C29 H29B 107.9
C29 C30 H30A 109.5
C29 C30 H30B 109.5
H30A C30 H30B 109.5
C29 C30 H30C 109.5
H30A C30 H30C 109.5
H30B C30 H30C 109.5
C10 C29A C30A 104.6(11)
C10 C29A H29C 110.8
C30A C29A H29C 110.8
C10 C29A H29D 110.8
C30A C29A H29D 110.8
H29C C29A H29D 108.9
C29A C30A H30D 109.5
C29A C30A H30E 109.5
H30D C30A H30E 109.5
C29A C30A H30F 109.5
H30D C30A H30F 109.5
H30E C30A H30F 109.5
C32 C31 C11 105.0(6)
C32 C31 H31A 110.8
C11 C31 H31A 110.8
C32 C31 H31B 110.8
C11 C31 H31B 110.8
H31A C31 H31B 108.8
C31 C32 H32A 109.5
C31 C32 H32B 109.5
H32A C32 H32B 109.5
C31 C32 H32C 109.5
H32A C32 H32C 109.5
H32B C32 H32C 109.5
C11 C31A C32A 123.8(7)
C11 C31A H31C 106.4
C32A C31A H31C 106.4
C11 C31A H31D 106.4
C32A C31A H31D 106.4
H31C C31A H31D 106.5
C31A C32A H32D 109.5
C31A C32A H32E 109.5
H32D C32A H32E 109.5
C31A C32A H32F 109.5
H32D C32A H32F 109.5
H32E C32A H32F 109.5
C34 C33 C38 116.3(8)
C34 C33 C39 123.8(9)
C38 C33 C39 119.9(8)
C33 C34 C35 123.8(9)
C33 C34 H34 118.1
C35 C34 H34 118.1
C36 C35 C34 118.4(9)
C36 C35 H35 120.8
C34 C35 H35 120.8
C35 C36 C37 119.7(12)
C35 C36 H36 120.1
C37 C36 H36 120.1
C36 C37 C38 120.3(13)
C36 C37 H37 119.9
C38 C37 H37 119.9
C33 C38 C37 121.3(9)
C33 C38 H38 119.3
C37 C38 H38 119.3
C33 C39 H39A 109.5
C33 C39 H39B 109.5
H39A C39 H39B 109.5
C33 C39 H39C 109.5
H39A C39 H39C 109.5
H39B C39 H39C 109.5
C34A C33A C38A 117.2(13)
C34A C33A C39A 121.2(13)
C38A C33A C39A 121.5(13)
C35A C34A C33A 121.4(14)
C35A C34A H34A 119.3
C33A C34A H34A 119.3
C34A C35A C36A 121.7(14)
C34A C35A H35A 119.2
C36A C35A H35A 119.2
C37A C36A C35A 116.6(11)
C37A C36A H36A 121.7
C35A C36A H36A 121.7
C38A C37A C36A 122.2(12)
C38A C37A H37A 118.9
C36A C37A H37A 118.9
C37A C38A C33A 120.9(13)
C37A C38A H38A 119.6
C33A C38A H38A 119.6
C33A C39A H39D 109.5
C33A C39A H39E 109.5
H39D C39A H39E 109.5
C33A C39A H39F 109.5
H39D C39A H39F 109.5
H39E C39A H39F 109.5
C34B C33B C38B 118.6(14)
C34B C33B C39B 117.5(14)
C38B C33B C39B 123.9(14)
C33B C34B C35B 121.5(17)
C33B C34B H34B 119.2
C35B C34B H34B 119.2
C34B C35B C36B 118.5(17)
C34B C35B H35B 120.8
C36B C35B H35B 120.8
C37B C36B C35B 120.0(15)
C37B C36B H36B 120.0
C35B C36B H36B 120.0
C38B C37B C36B 119.9(17)
C38B C37B H37B 120.1
C36B C37B H37B 120.1
C37B C38B C33B 121.5(18)
C37B C38B H38B 119.3
C33B C38B H38B 119.3
C33B C39B H39G 109.5
C33B C39B H39H 109.5
H39G C39B H39H 109.5
C33B C39B H39I 109.5
H39G C39B H39I 109.5
H39H C39B H39I 109.5
F2 B1 F1 108.3(3)
F2 B1 N1 112.3(3)
F1 B1 N1 110.5(3)
F2 B1 N2 109.5(3)
F1 B1 N2 108.4(3)
N1 B1 N2 107.7(3)
F3 B2 F5 109.9(3)
F3 B2 N4 112.4(3)
F5 B2 N4 110.8(3)
F3 B2 N3 109.6(3)
F5 B2 N3 107.7(3)
N4 B2 N3 106.3(3)

loop_
_geom_bond_atom_site_label_1
_geom_bond_atom_site_label_2
_geom_bond_distance
F1 B1 1.398(4)
F2 B1 1.380(4)
F3 B2 1.368(5)
F5 B2 1.391(4)
N1 C3 1.364(4)
N1 C20 1.400(4)
N1 B1 1.532(5)
N2 C4 1.341(4)
N2 C18 1.410(3)
N2 B1 1.573(5)
N3 C8 1.336(4)
N3 C14 1.409(4)
N3 B2 1.585(5)
N4 C9 1.366(4)
N4 C12 1.383(4)
N4 B2 1.532(4)
C1 C2 1.398(5)
C1 C20 1.403(5)
C1 C21A 1.499(9)
C1 C21 1.575(11)
C2 C3 1.397(5)
C2 C23A 1.505(10)
C2 C23 1.561(13)
C3 C25 1.493(5)
C4 C5 1.435(5)
C4 C26 1.502(4)
C5 C6 1.393(5)
C5 C17 1.434(4)
C6 C7 1.394(5)
C6 H6 0.9500
C7 C15 1.429(4)
C7 C8 1.435(5)
C8 C27 1.499(5)
C9 C10 1.392(4)
C9 C28 1.491(5)
C10 C11 1.402(5)
C10 C29A 1.501(13)
C10 C29 1.541(12)
C11 C12 1.408(4)
C11 C31A 1.497(9)
C11 C31 1.575(8)
C12 C13 1.398(4)
C13 C14 1.364(4)
C13 H13 0.9500
C14 C15 1.430(4)
C15 C16 1.389(4)
C16 C17 1.387(4)
C16 H16 0.9500
C17 C18 1.424(4)
C18 C19 1.366(4)
C19 C20 1.385(4)
C19 H19 0.9500
C21 C22 1.510(10)
C21 H21A 0.9900
C21 H21B 0.9900
C22 H22A 0.9800
C22 H22B 0.9800
C22 H22C 0.9800
C21A C22A 1.502(10)
C21A H21C 0.9900
C21A H21D 0.9900
C22A H22D 0.9800
C22A H22E 0.9800
C22A H22F 0.9800
C23 C24 1.523(12)
C23 H23A 0.9900
C23 H23B 0.9900
C24 H24A 0.9800
C24 H24B 0.9800
C24 H24C 0.9800
C23A C24A 1.534(10)
C23A H23C 0.9900
C23A H23D 0.9900
C24A H24D 0.9800
C24A H24E 0.9800
C24A H24F 0.9800
C25 H25A 0.9800
C25 H25B 0.9800
C25 H25C 0.9800
C26 H26A 0.9800
C26 H26B 0.9800
C26 H26C 0.9800
C27 H27A 0.9800
C27 H27B 0.9800
C27 H27C 0.9800
C27 H27D 0.9800
C27 H27E 0.9800
C27 H27F 0.9800
C28 H28A 0.9800
C28 H28B 0.9800
C28 H28C 0.9800
C29 C30 1.587(15)
C29 H29A 0.9900
C29 H29B 0.9900
C30 H30A 0.9800
C30 H30B 0.9800
C30 H30C 0.9800
C29A C30A 1.530(16)
C29A H29C 0.9900
C29A H29D 0.9900
C30A H30D 0.9800
C30A H30E 0.9800
C30A H30F 0.9800
C31 C32 1.529(8)
C31 H31A 0.9900
C31 H31B 0.9900
C32 H32A 0.9800
C32 H32B 0.9800
C32 H32C 0.9800
C31A C32A 1.536(11)
C31A H31C 0.9900
C31A H31D 0.9900
C32A H32D 0.9800
C32A H32E 0.9800
C32A H32F 0.9800
C33 C34 1.373(9)
C33 C38 1.383(11)
C33 C39 1.491(10)
C34 C35 1.399(11)
C34 H34 0.9500
C35 C36 1.374(12)
C35 H35 0.9500
C36 C37 1.375(12)
C36 H36 0.9500
C37 C38 1.405(13)
C37 H37 0.9500
C38 H38 0.9500
C39 H39A 0.9800
C39 H39B 0.9800
C39 H39C 0.9800
C33A C34A 1.390(15)
C33A C38A 1.396(15)
C33A C39A 1.486(15)
C34A C35A 1.372(15)
C34A H34A 0.9500
C35A C36A 1.394(16)
C35A H35A 0.9500
C36A C37A 1.388(13)
C36A H36A 0.9500
C37A C38A 1.373(13)
C37A H37A 0.9500
C38A H38A 0.9500
C39A H39D 0.9800
C39A H39E 0.9800
C39A H39F 0.9800
C33B C34B 1.390(16)
C33B C38B 1.402(16)
C33B C39B 1.511(15)
C34B C35B 1.401(17)
C34B H34B 0.9500
C35B C36B 1.427(16)
C35B H35B 0.9500
C36B C37B 1.390(16)
C36B H36B 0.9500
C37B C38B 1.383(17)
C37B H37B 0.9500
C38B H38B 0.9500
C39B H39G 0.9800
C39B H39H 0.9800
C39B H39I 0.9800

loop_
_geom_torsion_atom_site_label_1
_geom_torsion_atom_site_label_2
_geom_torsion_atom_site_label_3
_geom_torsion_atom_site_label_4
_geom_torsion
C20 C1 C2 C3 1.0(4)
C21A C1 C2 C3 164.5(8)
C21 C1 C2 C3 -164.7(7)
C20 C1 C2 C23A -166.7(7)
C21A C1 C2 C23A -3.3(12)
C21 C1 C2 C23A 27.5(11)
C20 C1 C2 C23 170.2(7)
C21A C1 C2 C23 -26.4(12)
C21 C1 C2 C23 4.4(10)
C20 N1 C3 C2 0.3(4)
B1 N1 C3 C2 177.2(3)
C20 N1 C3 C25 -179.6(3)
B1 N1 C3 C25 -2.7(5)
C1 C2 C3 N1 -0.9(4)
C23A C2 C3 N1 168.6(6)
C23 C2 C3 N1 -168.3(8)
C1 C2 C3 C25 179.1(3)
C23A C2 C3 C25 -11.4(8)
C23 C2 C3 C25 11.6(10)
C18 N2 C4 C5 0.1(4)
B1 N2 C4 C5 -176.3(3)
C18 N2 C4 C26 -179.7(4)
B1 N2 C4 C26 3.8(6)
N2 C4 C5 C6 176.2(4)
C26 C4 C5 C6 -4.0(7)
N2 C4 C5 C17 -0.3(4)
C26 C4 C5 C17 179.5(4)
C17 C5 C6 C7 -1.7(6)
C4 C5 C6 C7 -177.8(4)
C5 C6 C7 C15 0.2(6)
C5 C6 C7 C8 177.4(4)
C14 N3 C8 C7 -0.3(5)
B2 N3 C8 C7 176.1(3)
C14 N3 C8 C27 -178.5(5)
B2 N3 C8 C27 -2.2(7)
C6 C7 C8 N3 -178.0(4)
C15 C7 C8 N3 -0.5(5)
C6 C7 C8 C27 0.2(9)
C15 C7 C8 C27 177.7(5)
C12 N4 C9 C10 -0.6(4)
B2 N4 C9 C10 -177.4(3)
C12 N4 C9 C28 179.5(3)
B2 N4 C9 C28 2.8(5)
N4 C9 C10 C11 0.2(4)
C28 C9 C10 C11 -180.0(3)
N4 C9 C10 C29A -167.6(10)
C28 C9 C10 C29A 12.2(11)
N4 C9 C10 C29 174.7(7)
C28 C9 C10 C29 -5.4(9)
C9 C10 C11 C12 0.3(5)
C29A C10 C11 C12 170.6(8)
C29 C10 C11 C12 -173.2(9)
C9 C10 C11 C31A 153.3(8)
C29A C10 C11 C31A -36.4(12)
C29 C10 C11 C31A -20.2(13)
C9 C10 C11 C31 -165.6(6)
C29A C10 C11 C31 4.7(10)
C29 C10 C11 C31 21.0(12)
C9 N4 C12 C13 177.6(3)
B2 N4 C12 C13 -5.6(5)
C9 N4 C12 C11 0.8(4)
B2 N4 C12 C11 177.6(3)
C10 C11 C12 N4 -0.7(4)
C31A C11 C12 N4 -156.2(6)
C31 C11 C12 N4 165.8(5)
C10 C11 C12 C13 -177.1(3)
C31A C11 C12 C13 27.4(8)
C31 C11 C12 C13 -10.6(8)
N4 C12 C13 C14 0.6(4)
C11 C12 C13 C14 176.7(4)
C12 C13 C14 N3 -0.3(5)
C12 C13 C14 C15 179.9(3)
C8 N3 C14 C13 -179.0(3)
B2 N3 C14 C13 4.6(5)
C8 N3 C14 C15 0.9(4)
B2 N3 C14 C15 -175.5(3)
C6 C7 C15 C16 0.8(6)
C8 C7 C15 C16 -177.0(3)
C6 C7 C15 C14 178.8(4)
C8 C7 C15 C14 1.0(4)
C13 C14 C15 C16 -3.6(6)
N3 C14 C15 C16 176.5(3)
C13 C14 C15 C7 178.7(3)
N3 C14 C15 C7 -1.2(3)
C7 C15 C16 C17 -0.3(4)
C14 C15 C16 C17 -177.7(3)
C15 C16 C17 C18 177.3(3)
C15 C16 C17 C5 -1.3(4)
C6 C5 C17 C16 2.4(5)
C4 C5 C17 C16 179.3(3)
C6 C5 C17 C18 -176.5(3)
C4 C5 C17 C18 0.4(4)
C4 N2 C18 C19 -179.0(3)
B1 N2 C18 C19 -2.4(4)
C4 N2 C18 C17 0.2(3)
B1 N2 C18 C17 176.8(3)
C16 C17 C18 C19 0.0(5)
C5 C17 C18 C19 178.7(3)
C16 C17 C18 N2 -179.1(3)
C5 C17 C18 N2 -0.3(3)
N2 C18 C19 C20 -1.0(4)
C17 C18 C19 C20 -179.9(3)
C18 C19 C20 N1 -0.2(4)
C18 C19 C20 C1 -178.1(3)
C3 N1 C20 C19 -178.0(3)
B1 N1 C20 C19 5.0(4)
C3 N1 C20 C1 0.3(3)
B1 N1 C20 C1 -176.7(3)
C2 C1 C20 C19 177.3(3)
C21A C1 C20 C19 11.0(8)
C21 C1 C20 C19 -17.6(8)
C2 C1 C20 N1 -0.9(4)
C21A C1 C20 N1 -167.1(6)
C21 C1 C20 N1 164.2(7)
C2 C1 C21 C22 -103.4(7)
C20 C1 C21 C22 93.9(9)
C21A C1 C21 C22 15.9(14)
C2 C1 C21A C22A -83.5(11)
C20 C1 C21A C22A 78.4(10)
C21 C1 C21A C22A -164(2)
C3 C2 C23 C24 -97.8(11)
C1 C2 C23 C24 96.0(10)
C23A C2 C23 C24 -32(2)
C3 C2 C23A C24A -80.4(9)
C1 C2 C23A C24A 86.2(9)
C23 C2 C23A C24A 152(3)
C9 C10 C29 C30 90.6(10)
C11 C10 C29 C30 -96.6(11)
C29A C10 C29 C30 -51(3)
C9 C10 C29A C30A -96.6(12)
C11 C10 C29A C30A 96.6(11)
C29 C10 C29A C30A -48(3)
C10 C11 C31 C32 -106.4(6)
C12 C11 C31 C32 90.0(7)
C31A C11 C31 C32 -3.4(7)
C10 C11 C31A C32A -89.7(10)
C12 C11 C31A C32A 60.3(10)
C31 C11 C31A C32A 167.6(14)
C38 C33 C34 C35 -1.1(9)
C39 C33 C34 C35 176.8(7)
C33 C34 C35 C36 -2.0(12)
C34 C35 C36 C37 4.1(17)
C35 C36 C37 C38 -3(2)
C34 C33 C38 C37 2.1(12)
C39 C33 C38 C37 -175.9(9)
C36 C37 C38 C33 0.0(18)
C38A C33A C34A C35A 1.1(15)
C39A C33A C34A C35A 177.6(14)
C33A C34A C35A C36A 0.1(15)
C34A C35A C36A C37A 0.1(18)
C35A C36A C37A C38A -1.5(19)
C36A C37A C38A C33A 3(2)
C34A C33A C38A C37A -3(2)
C39A C33A C38A C37A -179.0(13)
C38B C33B C34B C35B 0(2)
C39B C33B C34B C35B 179.5(14)
C33B C34B C35B C36B 0.8(17)
C34B C35B C36B C37B -2(3)
C35B C36B C37B C38B 2(4)
C36B C37B C38B C33B -2(4)
C34B C33B C38B C37B 1(4)
C39B C33B C38B C37B -179(2)
C3 N1 B1 F2 55.6(4)
C20 N1 B1 F2 -128.0(3)
C3 N1 B1 F1 -65.4(4)
C20 N1 B1 F1 111.0(3)
C3 N1 B1 N2 176.4(3)
C20 N1 B1 N2 -7.2(4)
C4 N2 B1 F2 -55.6(5)
C18 N2 B1 F2 128.4(3)
C4 N2 B1 F1 62.3(4)
C18 N2 B1 F1 -113.7(3)
C4 N2 B1 N1 -178.1(3)
C18 N2 B1 N1 5.9(4)
C9 N4 B2 F3 -55.5(4)
C12 N4 B2 F3 128.3(3)
C9 N4 B2 F5 67.8(5)
C12 N4 B2 F5 -108.4(3)
C9 N4 B2 N3 -175.4(3)
C12 N4 B2 N3 8.4(4)
C8 N3 B2 F3 54.6(5)
C14 N3 B2 F3 -129.6(3)
C8 N3 B2 F5 -64.9(5)
C14 N3 B2 F5 110.9(3)
C8 N3 B2 N4 176.3(4)
C14 N3 B2 N4 -7.9(4)
